data_1550204
loop_
_publ_author_name
'Linares, F\'atima'
'Garcia-Fernandez, Emilio'
'L\'opez-Garz\'on, F Javier'
'Domingo-Garcia, Maria'
'Orte, Angel'
'Rodr\'iguez Di\'eguez, Antonio'
'Galindo Cuesta, Miguel Angel'

_publ_section_title
;
 Multifunctional Behavior of Molecules Comprising Stacked
 Cytosine-AgI-Cytosine Base Pairs; Towards Conducting and
 Photoluminescence Silver-DNA Nanowires
;
_journal_name_full 'Chemical Science'
_journal_paper_doi 10.1039/C8SC04036B
_journal_year 2019
_chemical_formula_moiety 'C80 H112 Ag8 N48 O16, 7(Cl O4)'
_chemical_formula_sum 'C80 H112 Ag8 Cl8 N48 O48'
_chemical_formula_weight 3660.73
_space_group_crystal_system orthorhombic
_space_group_IT_number 19
_space_group_name_Hall 'P 2ac 2ab'
_space_group_name_H-M_alt 'P 21 21 21'
_symmetry_space_group_name_Hall 'P 2ac 2ab'
_symmetry_space_group_name_H-M 'P 21 21 21'
_atom_sites_solution_hydrogens geom
_audit_creation_date 2018-06-06
_audit_creation_method
;
Olex2 1.2
(compiled 2018.05.29 svn.r3508 for OlexSys, GUI svn.r5506)
;
_audit_update_record
;
2018-06-07 deposited with the CCDC.
2018-11-05 downloaded from the CCDC.
;
_cell_angle_alpha 90
_cell_angle_beta 90
_cell_angle_gamma 90
_cell_formula_units_Z 4
_cell_length_a 21.9528(19)
_cell_length_b 22.8449(16)
_cell_length_c 26.174(2)
_cell_measurement_reflns_used 9252
_cell_measurement_temperature 100(2)
_cell_measurement_theta_max 23.28
_cell_measurement_theta_min 2.33
_cell_volume 13126.5(18)
_computing_cell_refinement 'Bruker ApexII'
_computing_data_collection 'Bruker ApexII'
_computing_data_reduction 'Bruker ApexII'
_computing_molecular_graphics 'Olex2 (Dolomanov et al., 2009)'
_computing_publication_material 'Olex2 (Dolomanov et al., 2009)'
_computing_structure_refinement 'XL (Sheldrick, 2008)'
_diffrn_ambient_temperature 100(2)
_diffrn_measured_fraction_theta_full 0.969
_diffrn_measured_fraction_theta_max 0.969
_diffrn_measurement_device_type 'Bruker D8 Venture'
_diffrn_measurement_method '\f and \w scans'
_diffrn_radiation_type MoK\a
_diffrn_radiation_wavelength 0.71069
_diffrn_reflns_av_R_equivalents 0.1453
_diffrn_reflns_av_unetI/netI 0.1436
_diffrn_reflns_Laue_measured_fraction_full 0.969
_diffrn_reflns_Laue_measured_fraction_max 0.969
_diffrn_reflns_limit_h_max 24
_diffrn_reflns_limit_h_min -24
_diffrn_reflns_limit_k_max 25
_diffrn_reflns_limit_k_min -25
_diffrn_reflns_limit_l_max 29
_diffrn_reflns_limit_l_min -29
_diffrn_reflns_number 190510
_diffrn_reflns_point_group_measured_fraction_full 0.965
_diffrn_reflns_point_group_measured_fraction_max 0.965
_diffrn_reflns_theta_full 23.791
_diffrn_reflns_theta_max 23.791
_diffrn_reflns_theta_min 2.155
_diffrn_source 'fine-focus sealed tube'
_diffrn_standards_number 0
_exptl_absorpt_coefficient_mu 1.432
_exptl_absorpt_correction_T_max 0.7449
_exptl_absorpt_correction_T_min 0.5157
_exptl_absorpt_correction_type empirical
_exptl_absorpt_process_details
;
SADABS-2014/5 (Bruker,2014/5) was used for absorption correction.
wR2(int) was 0.1448 before and 0.0979 after correction.
The Ratio of minimum to maximum transmission is 0.6923.
The \l/2 correction factor is 0.00150.
;
_exptl_crystal_colour Colourless
_exptl_crystal_density_diffrn 1.852
_exptl_crystal_description Prismatic
_exptl_crystal_F_000 7296
_exptl_crystal_size_max 0.10
_exptl_crystal_size_mid 0.07
_exptl_crystal_size_min 0.05
_refine_diff_density_max 3.478
_refine_diff_density_min -2.905
_refine_diff_density_rms 0.242
_refine_ls_abs_structure_details
;
 Flack x determined using 6424 quotients [(I+)-(I-)]/[(I+)+(I-)]
 (Parsons, Flack and Wagner, Acta Cryst. B69 (2013) 249-259).
;
_refine_ls_abs_structure_Flack 0.054(13)
_refine_ls_extinction_method none
_refine_ls_goodness_of_fit_ref 1.095
_refine_ls_hydrogen_treatment constr
_refine_ls_matrix_type full
_refine_ls_number_parameters 1510
_refine_ls_number_reflns 19388
_refine_ls_number_restraints 0
_refine_ls_restrained_S_all 1.095
_refine_ls_R_factor_all 0.1115
_refine_ls_R_factor_gt 0.0767
_refine_ls_shift/su_max 0.000
_refine_ls_shift/su_mean 0.000
_refine_ls_structure_factor_coef Fsqd
_refine_ls_weighting_details 'w=1/[\s^2^(Fo^2^)+(0.1020P)^2^+185.9486P] where P=(Fo^2^+2Fc^2^)/3'
_refine_ls_weighting_scheme calc
_refine_ls_wR_factor_gt 0.1857
_refine_ls_wR_factor_ref 0.2051
_reflns_Friedel_coverage 0.841
_reflns_Friedel_fraction_full 0.961
_reflns_Friedel_fraction_max 0.961
_reflns_number_gt 16090
_reflns_number_total 19388
_reflns_threshold_expression 'I > 2\s(I)'
_cod_data_source_file c8sc04036b2.cif
_cod_data_source_block Compound3
_cod_depositor_comments
;
The following automatic conversions were performed:

'_exptl_absorpt_correction_type' value 'Empirical' changed to
'empirical' according to
/home/data/users/saulius/crontab/automatic-downloads/rss-feeds/RSC/lib/dictionaries/cif_core.dic
dictionary named 'cif_core.dic' version 2.4.2 from 2011-04-26.

Automatic conversion script
Id: cif_fix_values 4973 2017-02-22 13:04:09Z antanas 
;
_cod_original_cell_volume 13126.3(18)
_cod_database_code 1550204
_shelx_shelxl_version_number 2017/1
_shelx_space_group_comment
;
The symmetry employed for this shelxl refinement is uniquely defined
by the following loop, which should always be used as a source of
symmetry information in preference to the above space-group names.
They are only intended as comments.
;
_olex2_refinement_description
;
1. Fixed Uiso
 At 1.2 times of:
  All C(H) groups, All N(H,H) groups
 At 1.5 times of:
  All C(H,H,H) groups
2.a Aromatic/amide H refined with riding coordinates:
 C2A(H2A), C2B(H2B), C2C(H2C), C2D(H2D), C2E(H2E), C2F(H2F), C2G(H2G),
 C2H(H2H), C2I(H2I), C2J(H2J), C2K(H2K), C2L(H2L), C2M(H2M), C2N(H2N), C2O(H2O),
  C2P(H2P), C3A(H3A), C3B(H3B), C3C(H3C), C3D(H3D), C3E(H3E), C3F(H3F),
 C3G(H3G), C3H(H3H), C3I(H3I), C3J(H3J), C3K(H3K), C3L(H3L), C3M(H3M), C3N(H3N),
  C3O(H3O), C3P(H3P)
2.b X=CH2 refined with riding coordinates:
 N3A(H3AA,H3AB), N3B(H3BA,H3BB), N3C(H3CA,H3CB), N3D(H3DA,H3DB), N3E(H3EA,
 H3EB), N3F(H3FA,H3FB), N3G(H3GA,H3GB), N3H(H3HA,H3HB), N3I(H3IA,H3IB),
 N3J(H3JA,H3JB), N3K(H3KA,H3KB), N3L(H3LA,H3LB), N3M(H3MA,H3MB), N3N(H3NA,H3NB),
  N3O(H3OA,H3OB), N3P(H3PA,H3PB)
2.c Idealised Me refined as rotating group:
 C1A(H1AA,H1AB,H1AC), C1B(H1BA,H1BB,H1BC), C1C(H1CA,H1CB,H1CC), C1D(H1DA,H1DB,
 H1DC), C1E(H1EA,H1EB,H1EC), C1F(H1FA,H1FB,H1FC), C1G(H1GA,H1GB,H1GC), C1H(H1HA,
 H1HB,H1HC), C1I(H1IA,H1IB,H1IC), C1J(H1JA,H1JB,H1JC), C1K(H1KA,H1KB,H1KC),
 C1L(H1LA,H1LB,H1LC), C1M(H1MA,H1MB,H1MC), C1N(H1NA,H1NB,H1NC), C1O(H1OA,H1OB,
 H1OC), C1P(H1PA,H1PB,H1PC)
;
_olex2_submission_special_instructions 'No special instructions were received'

loop_
_space_group_symop_operation_xyz
'x, y, z'
'-x+1/2, -y, z+1/2'
'x+1/2, -y+1/2, -z'
'-x, y+1/2, -z+1/2'

loop_
_atom_site_label
_atom_site_type_symbol
_atom_site_fract_x
_atom_site_fract_y
_atom_site_fract_z
_atom_site_U_iso_or_equiv
_atom_site_adp_type
_atom_site_occupancy
_atom_site_site_symmetry_order
_atom_site_calc_flag
_atom_site_refinement_flags_posn
Ag1 Ag 0.94976(6) 0.50187(6) 0.10021(7) 0.0264(4) Uani 1 1 d .
Ag2 Ag 0.81456(7) 0.50097(7) 0.10348(7) 0.0310(4) Uani 1 1 d .
Ag3 Ag 0.68326(6) 0.48910(7) 0.09289(6) 0.0261(4) Uani 1 1 d .
Ag4 Ag 0.55860(6) 0.53071(6) 0.09684(6) 0.0196(4) Uani 1 1 d .
Ag5 Ag 0.44214(6) 0.49450(6) 0.14242(6) 0.0202(4) Uani 1 1 d .
Ag6 Ag 0.32807(6) 0.46385(6) 0.09243(6) 0.0193(3) Uani 1 1 d .
Ag7 Ag 0.20873(6) 0.52045(6) 0.09609(6) 0.0198(3) Uani 1 1 d .
Ag8 Ag 0.08325(7) 0.49753(7) 0.12491(6) 0.0256(4) Uani 1 1 d .
C1A C 1.0369(11) 0.3222(11) 0.2123(9) 0.034(6) Uiso 1 1 d .
H1AA H 1.011367 0.323169 0.242015 0.052 Uiso 1 1 calc GR
H1AB H 1.069315 0.350066 0.216054 0.052 Uiso 1 1 calc GR
H1AC H 1.053796 0.283665 0.208368 0.052 Uiso 1 1 calc GR
C1B C 0.8518(12) 0.6894(11) 0.1889(10) 0.042(7) Uani 1 1 d .
H1BA H 0.811469 0.674804 0.182845 0.063 Uiso 1 1 calc GR
H1BB H 0.850596 0.731260 0.191918 0.063 Uiso 1 1 calc GR
H1BC H 0.867532 0.672813 0.219904 0.063 Uiso 1 1 calc GR
C1C C 0.7564(15) 0.2741(11) 0.1282(12) 0.061(9) Uani 1 1 d .
H1CA H 0.768156 0.238837 0.145578 0.091 Uiso 1 1 calc GR
H1CB H 0.769828 0.272444 0.093375 0.091 Uiso 1 1 calc GR
H1CC H 0.712848 0.277958 0.129157 0.091 Uiso 1 1 calc GR
C1D C 0.8992(14) 0.5474(13) -0.0852(10) 0.055(8) Uani 1 1 d .
H1DA H 0.892749 0.569163 -0.116051 0.082 Uiso 1 1 calc GR
H1DB H 0.886638 0.507518 -0.090241 0.082 Uiso 1 1 calc GR
H1DC H 0.941622 0.548313 -0.076353 0.082 Uiso 1 1 calc GR
C1E C 0.7421(14) 0.5966(14) 0.2668(11) 0.056(8) Uani 1 1 d .
H1EA H 0.750922 0.591122 0.302424 0.084 Uiso 1 1 calc GR
H1EB H 0.715238 0.629452 0.262771 0.084 Uiso 1 1 calc GR
H1EC H 0.779228 0.603718 0.248546 0.084 Uiso 1 1 calc GR
C1F C 0.6344(12) 0.6353(11) -0.0630(10) 0.039(6) Uani 1 1 d .
H1FA H 0.643772 0.645800 -0.097637 0.059 Uiso 1 1 calc GR
H1FB H 0.650365 0.664519 -0.040279 0.059 Uiso 1 1 calc GR
H1FC H 0.591039 0.632812 -0.058871 0.059 Uiso 1 1 calc GR
C1G C 0.5351(12) 0.5634(11) 0.3011(10) 0.043(6) Uiso 1 1 d .
H1GA H 0.544691 0.587319 0.330184 0.064 Uiso 1 1 calc GR
H1GB H 0.555035 0.526209 0.304353 0.064 Uiso 1 1 calc GR
H1GC H 0.491812 0.557606 0.299397 0.064 Uiso 1 1 calc GR
C1H C 0.6010(13) 0.3192(11) 0.0141(12) 0.052(8) Uani 1 1 d .
H1HA H 0.592498 0.291836 -0.012810 0.078 Uiso 1 1 calc GR
H1HB H 0.584608 0.304840 0.045626 0.078 Uiso 1 1 calc GR
H1HC H 0.644319 0.324006 0.017353 0.078 Uiso 1 1 calc GR
C1I C 0.4593(11) 0.7056(10) 0.0505(9) 0.033(6) Uani 1 1 d .
H1IA H 0.456086 0.747274 0.054106 0.049 Uiso 1 1 calc GR
H1IB H 0.433778 0.692813 0.022836 0.049 Uiso 1 1 calc GR
H1IC H 0.500823 0.695225 0.043351 0.049 Uiso 1 1 calc GR
C1J C 0.4337(11) 0.2863(11) 0.0444(9) 0.037(6) Uani 1 1 d .
H1JA H 0.441354 0.245007 0.046189 0.056 Uiso 1 1 calc GR
H1JB H 0.456726 0.302924 0.016765 0.056 Uiso 1 1 calc GR
H1JC H 0.391098 0.293005 0.038733 0.056 Uiso 1 1 calc GR
C1K C 0.2998(12) 0.6796(10) 0.0145(10) 0.042(6) Uani 1 1 d .
H1KA H 0.300099 0.704201 -0.015271 0.062 Uiso 1 1 calc GR
H1KB H 0.325668 0.696274 0.040223 0.062 Uiso 1 1 calc GR
H1KC H 0.258943 0.676731 0.027402 0.062 Uiso 1 1 calc GR
C1L C 0.3400(12) 0.4210(12) 0.2948(10) 0.045(7) Uiso 1 1 d .
H1LA H 0.339692 0.391934 0.321284 0.067 Uiso 1 1 calc GR
H1LB H 0.310628 0.450800 0.302486 0.067 Uiso 1 1 calc GR
H1LC H 0.379845 0.438235 0.292648 0.067 Uiso 1 1 calc GR
C1M C 0.2452(11) 0.3699(10) -0.0624(9) 0.033(6) Uiso 1 1 d .
H1MA H 0.222386 0.340184 -0.044834 0.050 Uiso 1 1 calc GR
H1MB H 0.287310 0.367256 -0.052824 0.050 Uiso 1 1 calc GR
H1MC H 0.241369 0.364290 -0.098605 0.050 Uiso 1 1 calc GR
C1N C 0.1591(14) 0.4496(13) 0.2900(12) 0.057(8) Uiso 1 1 d .
H1NA H 0.177216 0.449426 0.323365 0.086 Uiso 1 1 calc GR
H1NB H 0.168194 0.413490 0.272904 0.086 Uiso 1 1 calc GR
H1NC H 0.115707 0.453808 0.293178 0.086 Uiso 1 1 calc GR
C1O C 0.0246(12) 0.4313(14) -0.0615(11) 0.053(8) Uani 1 1 d .
H1OA H 0.044968 0.465326 -0.074483 0.079 Uiso 1 1 calc GR
H1OB H -0.016509 0.441245 -0.052416 0.079 Uiso 1 1 calc GR
H1OC H 0.024167 0.401311 -0.087180 0.079 Uiso 1 1 calc GR
C1P C 0.1176(12) 0.7290(12) 0.1182(10) 0.044(6) Uiso 1 1 d .
H1PA H 0.110071 0.766088 0.134167 0.065 Uiso 1 1 calc GR
H1PB H 0.099592 0.728626 0.084760 0.065 Uiso 1 1 calc GR
H1PC H 0.160756 0.722871 0.115264 0.065 Uiso 1 1 calc GR
C2A C 0.9756(12) 0.2953(12) 0.1357(10) 0.041(6) Uiso 1 1 d .
H2A H 0.983365 0.256355 0.143680 0.049 Uiso 1 1 calc R
C2B C 0.9169(11) 0.7121(10) 0.1130(10) 0.036(6) Uani 1 1 d .
H2B H 0.908407 0.751721 0.116567 0.043 Uiso 1 1 calc R
C2C C 0.8118(14) 0.3193(12) 0.2000(11) 0.056(9) Uani 1 1 d .
H2C H 0.813157 0.282529 0.215270 0.067 Uiso 1 1 calc R
C2D C 0.8340(11) 0.6254(11) -0.0458(10) 0.040(6) Uani 1 1 d .
H2D H 0.837438 0.645502 -0.076529 0.048 Uiso 1 1 calc R
C2E C 0.6970(13) 0.5013(15) 0.2769(12) 0.063(8) Uani 1 1 d .
H2E H 0.701247 0.506619 0.311935 0.076 Uiso 1 1 calc R
C2F C 0.6869(11) 0.5437(11) -0.0887(10) 0.040(6) Uani 1 1 d .
H2F H 0.686207 0.556527 -0.122407 0.048 Uiso 1 1 calc R
C2G C 0.5739(11) 0.6505(12) 0.2525(10) 0.044(7) Uani 1 1 d .
H2G H 0.573167 0.672181 0.282571 0.053 Uiso 1 1 calc R
C2H C 0.5529(10) 0.3899(11) -0.0442(11) 0.041(7) Uani 1 1 d .
H2H H 0.553797 0.361304 -0.069449 0.050 Uiso 1 1 calc R
C2I C 0.4223(11) 0.7096(10) 0.1413(10) 0.037(6) Uani 1 1 d .
H2I H 0.421898 0.750296 0.140078 0.044 Uiso 1 1 calc R
C2J C 0.4674(12) 0.2816(9) 0.1347(10) 0.038(6) Uani 1 1 d .
H2J H 0.467885 0.241023 0.132117 0.046 Uiso 1 1 calc R
C2K C 0.3380(9) 0.6045(10) -0.0478(9) 0.029(5) Uani 1 1 d .
H2K H 0.334857 0.631981 -0.073902 0.034 Uiso 1 1 calc R
C2L C 0.3105(11) 0.3343(10) 0.2413(9) 0.034(6) Uani 1 1 d .
H2L H 0.309781 0.311510 0.270769 0.041 Uiso 1 1 calc R
C2M C 0.1974(9) 0.4641(10) -0.0867(9) 0.030(5) Uani 1 1 d .
H2M H 0.197297 0.452192 -0.120663 0.036 Uiso 1 1 calc R
C2N C 0.2021(11) 0.5513(13) 0.2803(11) 0.050(8) Uani 1 1 d .
H2N H 0.198222 0.554948 0.315535 0.060 Uiso 1 1 calc R
C2O C 0.0809(11) 0.3562(11) -0.0119(9) 0.033(5) Uiso 1 1 d .
H2O H 0.078457 0.331307 -0.039944 0.040 Uiso 1 1 calc R
C2P C 0.0550(11) 0.6956(9) 0.1901(9) 0.030(6) Uani 1 1 d .
H2P H 0.049401 0.734611 0.199154 0.036 Uiso 1 1 calc R
C3A C 0.9412(10) 0.3063(9) 0.0951(12) 0.037(6) Uani 1 1 d .
H3A H 0.924886 0.276302 0.075379 0.044 Uiso 1 1 calc R
C3B C 0.9534(10) 0.6946(10) 0.0762(10) 0.034(6) Uani 1 1 d .
H3B H 0.969767 0.722081 0.053922 0.040 Uiso 1 1 calc R
C3C C 0.8382(13) 0.3682(10) 0.2252(9) 0.041(7) Uani 1 1 d .
H3C H 0.854332 0.365224 0.257905 0.049 Uiso 1 1 calc R
C3D C 0.8016(10) 0.6498(10) -0.0089(10) 0.033(6) Uani 1 1 d .
H3D H 0.784771 0.687048 -0.011723 0.039 Uiso 1 1 calc R
C3E C 0.6752(14) 0.4511(13) 0.2623(11) 0.053(7) Uani 1 1 d .
H3E H 0.665979 0.421522 0.285506 0.063 Uiso 1 1 calc R
C3F C 0.7118(11) 0.4926(11) -0.0783(8) 0.034(5) Uani 1 1 d .
H3F H 0.727669 0.469068 -0.104089 0.041 Uiso 1 1 calc R
C3G C 0.5921(12) 0.6762(10) 0.2094(9) 0.035(6) Uani 1 1 d .
H3G H 0.605634 0.714762 0.209386 0.042 Uiso 1 1 calc R
C3H C 0.5312(10) 0.4438(10) -0.0558(8) 0.027(5) Uani 1 1 d .
H3H H 0.517963 0.452254 -0.088752 0.032 Uiso 1 1 calc R
C3I C 0.4061(11) 0.6810(10) 0.1846(9) 0.033(6) Uiso 1 1 d .
H3I H 0.394879 0.701507 0.213766 0.039 Uiso 1 1 calc R
C3J C 0.4816(11) 0.3074(10) 0.1798(11) 0.039(7) Uani 1 1 d .
H3J H 0.493157 0.285579 0.208204 0.047 Uiso 1 1 calc R
C3K C 0.3581(8) 0.5501(9) -0.0594(8) 0.018(5) Uani 1 1 d .
H3K H 0.371264 0.540692 -0.092137 0.022 Uiso 1 1 calc R
C3L C 0.2981(10) 0.3098(10) 0.1958(9) 0.029(5) Uiso 1 1 d .
H3L H 0.289133 0.270169 0.193138 0.035 Uiso 1 1 calc R
C3M C 0.1747(11) 0.5157(11) -0.0736(8) 0.036(6) Uani 1 1 d .
H3M H 0.158576 0.540230 -0.098554 0.043 Uiso 1 1 calc R
C3N C 0.2246(11) 0.5961(12) 0.2540(10) 0.040(6) Uiso 1 1 d .
H3N H 0.235600 0.630718 0.270224 0.048 Uiso 1 1 calc R
C3O C 0.1073(12) 0.3370(10) 0.0289(12) 0.046(7) Uani 1 1 d .
H3O H 0.122207 0.298972 0.030281 0.055 Uiso 1 1 calc R
C3P C 0.0273(10) 0.6534(9) 0.2179(9) 0.030(5) Uani 1 1 d .
H3P H 0.002773 0.661755 0.245883 0.036 Uiso 1 1 calc R
C4A C 0.9308(10) 0.3657(10) 0.0834(9) 0.030(5) Uiso 1 1 d .
C4B C 0.9684(11) 0.6340(10) 0.0697(10) 0.032(6) Uani 1 1 d .
C4C C 0.8386(10) 0.4214(10) 0.1982(9) 0.028(5) Uani 1 1 d .
C4D C 0.7946(10) 0.6133(9) 0.0367(8) 0.025(5) Uiso 1 1 d .
C4E C 0.6659(14) 0.4436(14) 0.2065(12) 0.054(8) Uiso 1 1 d .
C4F C 0.7136(10) 0.4745(10) -0.0254(8) 0.027(5) Uiso 1 1 d .
C4G C 0.5902(9) 0.6422(10) 0.1623(9) 0.029(6) Uani 1 1 d .
C4H C 0.5288(10) 0.4877(10) -0.0168(8) 0.027(5) Uiso 1 1 d .
C4I C 0.4068(10) 0.6212(9) 0.1841(8) 0.023(5) Uiso 1 1 d .
C4J C 0.4781(10) 0.3662(9) 0.1813(9) 0.027(5) Uani 1 1 d .
C4K C 0.3583(9) 0.5075(10) -0.0192(8) 0.027(5) Uiso 1 1 d .
C4L C 0.2991(9) 0.3465(9) 0.1517(8) 0.021(5) Uiso 1 1 d .
C4M C 0.1748(9) 0.5336(9) -0.0217(8) 0.021(4) Uiso 1 1 d .
C4N C 0.2316(11) 0.5892(11) 0.1990(10) 0.039(6) Uani 1 1 d .
C4O C 0.1132(10) 0.3749(10) 0.0714(8) 0.027(5) Uiso 1 1 d .
C4P C 0.0385(11) 0.5953(9) 0.2011(9) 0.030(5) Uani 1 1 d .
C5A C 0.9886(10) 0.3946(10) 0.1571(9) 0.028(5) Uiso 1 1 d .
C5B C 0.9014(10) 0.6150(10) 0.1417(9) 0.029(5) Uiso 1 1 d .
C5C C 0.7839(10) 0.3789(10) 0.1283(9) 0.028(5) Uani 1 1 d .
C5D C 0.8570(10) 0.5386(11) 0.0032(10) 0.036(6) Uani 1 1 d .
C5E C 0.7079(11) 0.5398(11) 0.1939(9) 0.032(5) Uiso 1 1 d .
C5F C 0.6616(8) 0.5584(8) -0.0002(7) 0.014(4) Uiso 1 1 d .
C5G C 0.5521(9) 0.5597(9) 0.2088(9) 0.025(5) Uani 1 1 d .
C5H C 0.5722(10) 0.4196(9) 0.0419(8) 0.023(5) Uiso 1 1 d .
C5I C 0.4430(8) 0.6152(8) 0.1028(9) 0.021(5) Uani 1 1 d .
C5J C 0.4457(10) 0.3743(10) 0.0980(10) 0.030(5) Uiso 1 1 d .
C5K C 0.3215(9) 0.5786(9) 0.0411(8) 0.020(4) Uiso 1 1 d .
C5L C 0.3272(10) 0.4276(10) 0.2004(9) 0.030(5) Uiso 1 1 d .
C5M C 0.2222(9) 0.4463(9) 0.0035(8) 0.023(5) Uani 1 1 d .
C5N C 0.1918(10) 0.4923(11) 0.2052(9) 0.034(5) Uiso 1 1 d .
C5O C 0.0587(10) 0.4482(10) 0.0241(9) 0.028(5) Uiso 1 1 d .
C5P C 0.0990(10) 0.6254(12) 0.1338(10) 0.039(7) Uani 1 1 d .
N1A N 0.9568(8) 0.4093(7) 0.1131(7) 0.026(5) Uani 1 1 d .
N1B N 0.9394(7) 0.5966(7) 0.1026(9) 0.031(5) Uani 1 1 d .
N1C N 0.8109(7) 0.4258(7) 0.1523(7) 0.022(4) Uani 1 1 d .
N1D N 0.8196(8) 0.5622(7) 0.0422(6) 0.021(4) Uiso 1 1 d .
N1E N 0.6832(8) 0.4860(8) 0.1750(8) 0.033(5) Uani 1 1 d .
N1F N 0.6870(7) 0.5082(7) 0.0119(6) 0.018(4) Uiso 1 1 d .
N1G N 0.5716(8) 0.5876(7) 0.1627(7) 0.025(4) Uani 1 1 d .
N1H N 0.5501(8) 0.4732(8) 0.0331(7) 0.026(4) Uiso 1 1 d .
N1I N 0.4251(7) 0.5883(7) 0.1465(8) 0.024(4) Uani 1 1 d .
N1J N 0.4590(8) 0.4001(7) 0.1422(7) 0.023(4) Uani 1 1 d .
N1K N 0.3395(7) 0.5244(7) 0.0292(6) 0.022(4) Uiso 1 1 d .
N1L N 0.3151(7) 0.4022(8) 0.1545(7) 0.024(4) Uani 1 1 d .
N1M N 0.1982(7) 0.4972(8) 0.0158(6) 0.022(4) Uani 1 1 d .
N1N N 0.2138(8) 0.5376(7) 0.1781(6) 0.020(4) Uiso 1 1 d .
N1O N 0.0862(9) 0.4290(8) 0.0672(9) 0.038(5) Uani 1 1 d .
N1P N 0.0734(8) 0.5809(8) 0.1614(7) 0.026(4) Uani 1 1 d .
N2A N 1.0002(8) 0.3371(8) 0.1664(7) 0.025(4) Uani 1 1 d .
N2B N 0.8915(8) 0.6731(7) 0.1460(8) 0.033(5) Uani 1 1 d .
N2C N 0.7850(10) 0.3258(9) 0.1543(9) 0.043(6) Uani 1 1 d .
N2D N 0.8618(10) 0.5745(10) -0.0419(8) 0.044(6) Uani 1 1 d .
N2E N 0.7140(11) 0.5462(10) 0.2475(7) 0.045(6) Uani 1 1 d .
N2F N 0.6618(8) 0.5788(8) -0.0512(7) 0.026(4) Uani 1 1 d .
N2G N 0.5562(8) 0.5930(8) 0.2538(7) 0.025(4) Uani 1 1 d .
N2H N 0.5725(9) 0.3772(7) 0.0015(8) 0.034(5) Uani 1 1 d .
N2I N 0.4395(8) 0.6768(8) 0.0985(8) 0.029(4) Uani 1 1 d .
N2J N 0.4524(8) 0.3143(7) 0.0932(8) 0.027(4) Uani 1 1 d .
N2K N 0.3222(9) 0.6207(8) 0.0008(8) 0.035(5) Uani 1 1 d .
N2L N 0.3243(9) 0.3928(8) 0.2445(7) 0.029(4) Uani 1 1 d .
N2M N 0.2215(8) 0.4277(8) -0.0485(7) 0.026(4) Uani 1 1 d .
N2N N 0.1850(9) 0.5016(11) 0.2585(8) 0.047(5) Uani 1 1 d .
N2O N 0.0566(10) 0.4099(10) -0.0164(8) 0.044(6) Uani 1 1 d .
N2P N 0.0909(8) 0.6823(7) 0.1491(7) 0.025(4) Uani 1 1 d .
N3A N 0.9015(9) 0.3814(9) 0.0420(8) 0.039(5) Uani 1 1 d .
H3AA H 0.898823 0.417837 0.033951 0.047 Uiso 1 1 calc R
H3AB H 0.884898 0.355309 0.022816 0.047 Uiso 1 1 calc R
N3B N 1.0041(8) 0.6167(9) 0.0340(8) 0.037(5) Uani 1 1 d .
H3BA H 1.010890 0.579971 0.029785 0.044 Uiso 1 1 calc R
H3BB H 1.021305 0.641912 0.014304 0.044 Uiso 1 1 calc R
N3C N 0.8643(9) 0.4674(8) 0.2189(8) 0.035(5) Uani 1 1 d .
H3CA H 0.863544 0.500462 0.203278 0.042 Uiso 1 1 calc R
H3CB H 0.881877 0.464494 0.248187 0.042 Uiso 1 1 calc R
N3D N 0.7633(9) 0.6345(8) 0.0754(9) 0.040(6) Uani 1 1 d .
H3DA H 0.759984 0.614576 0.103143 0.048 Uiso 1 1 calc R
H3DB H 0.746184 0.668225 0.072940 0.048 Uiso 1 1 calc R
N3E N 0.6447(9) 0.3989(10) 0.1852(8) 0.043(5) Uani 1 1 d .
H3EA H 0.642234 0.397409 0.152452 0.051 Uiso 1 1 calc R
H3EB H 0.632599 0.369761 0.203356 0.051 Uiso 1 1 calc R
N3F N 0.7373(9) 0.4244(9) -0.0137(8) 0.038(5) Uani 1 1 d .
H3FA H 0.736359 0.412228 0.017385 0.046 Uiso 1 1 calc R
H3FB H 0.754004 0.403289 -0.037012 0.046 Uiso 1 1 calc R
N3G N 0.6062(9) 0.6665(9) 0.1187(8) 0.038(5) Uani 1 1 d .
H3GA H 0.604367 0.646624 0.090828 0.046 Uiso 1 1 calc R
H3GB H 0.618475 0.702230 0.118092 0.046 Uiso 1 1 calc R
N3H N 0.5093(7) 0.5398(8) -0.0243(7) 0.023(4) Uani 1 1 d .
H3HA H 0.496713 0.550119 -0.054043 0.027 Uiso 1 1 calc R
H3HB H 0.508827 0.564591 0.000510 0.027 Uiso 1 1 calc R
N3I N 0.3902(8) 0.5892(8) 0.2281(7) 0.026(4) Uani 1 1 d .
H3IA H 0.392727 0.551635 0.228114 0.031 Uiso 1 1 calc R
H3IB H 0.377514 0.607282 0.254892 0.031 Uiso 1 1 calc R
N3J N 0.4904(9) 0.3951(9) 0.2264(8) 0.038(5) Uani 1 1 d .
H3JA H 0.500226 0.375605 0.253292 0.046 Uiso 1 1 calc R
H3JB H 0.488300 0.432675 0.227649 0.046 Uiso 1 1 calc R
N3K N 0.3770(8) 0.4553(8) -0.0279(7) 0.028(4) Uani 1 1 d .
H3KA H 0.377925 0.430136 -0.003466 0.034 Uiso 1 1 calc R
H3KB H 0.388495 0.445469 -0.058067 0.034 Uiso 1 1 calc R
N3L N 0.2884(8) 0.3239(8) 0.1052(7) 0.030(4) Uani 1 1 d .
H3LA H 0.292058 0.345452 0.078425 0.036 Uiso 1 1 calc R
H3LB H 0.277902 0.287752 0.102122 0.036 Uiso 1 1 calc R
N3M N 0.1534(8) 0.5867(8) -0.0076(7) 0.031(5) Uani 1 1 d .
H3MA H 0.154566 0.597165 0.023939 0.037 Uiso 1 1 calc R
H3MB H 0.138643 0.610066 -0.030225 0.037 Uiso 1 1 calc R
N3N N 0.2512(9) 0.6321(8) 0.1736(7) 0.033(5) Uani 1 1 d .
H3NA H 0.254015 0.629657 0.140870 0.040 Uiso 1 1 calc R
H3NB H 0.261882 0.663712 0.188952 0.040 Uiso 1 1 calc R
N3O N 0.1402(9) 0.3594(8) 0.1152(7) 0.033(5) Uani 1 1 d .
H3OA H 0.140561 0.383340 0.140638 0.039 Uiso 1 1 calc R
H3OB H 0.157087 0.325647 0.118031 0.039 Uiso 1 1 calc R
N3P N 0.0110(9) 0.5500(8) 0.2272(7) 0.036(5) Uani 1 1 d .
H3PA H 0.016809 0.514405 0.217688 0.043 Uiso 1 1 calc R
H3PB H -0.011912 0.557359 0.253086 0.043 Uiso 1 1 calc R
O1 O 0.9669(8) 0.1549(8) 0.1535(9) 0.056(5) Uani 1 1 d .
O1A O 1.0111(7) 0.4328(6) 0.1829(6) 0.028(4) Uani 1 1 d .
O1B O 0.8755(7) 0.5787(7) 0.1690(6) 0.034(4) Uani 1 1 d .
O1C O 0.7566(7) 0.3834(7) 0.0883(7) 0.035(4) Uani 1 1 d .
O1D O 0.8856(8) 0.4944(8) 0.0056(6) 0.045(4) Uani 1 1 d .
O1E O 0.7272(7) 0.5792(8) 0.1666(6) 0.040(4) Uani 1 1 d .
O1F O 0.6363(7) 0.5911(7) 0.0333(6) 0.033(4) Uani 1 1 d .
O1G O 0.5353(7) 0.5094(6) 0.2099(6) 0.030(3) Uani 1 1 d .
O1H O 0.5929(7) 0.4053(6) 0.0837(6) 0.032(4) Uani 1 1 d .
O1I O 0.4611(7) 0.5882(7) 0.0628(6) 0.034(4) Uani 1 1 d .
O1J O 0.4265(7) 0.4019(7) 0.0610(6) 0.032(4) Uani 1 1 d .
O1K O 0.3024(7) 0.5924(7) 0.0807(6) 0.030(4) Uani 1 1 d .
O1L O 0.3423(8) 0.4802(6) 0.2052(6) 0.037(4) Uani 1 1 d .
O1M O 0.2432(7) 0.4113(6) 0.0345(6) 0.025(3) Uani 1 1 d .
O1N O 0.1744(8) 0.4466(7) 0.1869(6) 0.038(4) Uani 1 1 d .
O1O O 0.0347(8) 0.4966(7) 0.0220(5) 0.036(4) Uani 1 1 d .
O1P O 0.1329(6) 0.6163(6) 0.0979(6) 0.027(3) Uani 1 1 d .
O2 O 0.8972(9) 0.0799(6) 0.1335(7) 0.044(4) Uani 1 1 d .
O3 O 0.8604(8) 0.1709(8) 0.1625(8) 0.050(5) Uani 1 1 d .
O4 O 0.9050(10) 0.1635(7) 0.0808(6) 0.051(5) Uani 1 1 d .
O5 O 0.6319(18) 0.1197(19) 0.1549(17) 0.157(15) Uiso 1 1 d .
O6 O 0.6519(16) 0.1986(15) 0.1968(14) 0.126(11) Uiso 1 1 d .
O7 O 0.6129(10) 0.2177(8) 0.1137(6) 0.056(5) Uani 1 1 d .
O8 O 0.5510(7) 0.1777(7) 0.1778(7) 0.038(4) Uani 1 1 d .
O9 O 0.4162(8) 0.1490(7) 0.0940(7) 0.044(4) Uani 1 1 d .
O10 O 0.3274(8) 0.0974(7) 0.1101(7) 0.050(5) Uani 1 1 d .
O11 O 0.3276(9) 0.1714(8) 0.0484(7) 0.053(5) Uani 1 1 d .
O12 O 0.3367(11) 0.1959(8) 0.1349(8) 0.061(6) Uani 1 1 d .
O13 O 0.1677(12) 0.1400(9) 0.1318(13) 0.099(10) Uani 1 1 d .
O14 O 0.1873(9) 0.2298(9) 0.1000(10) 0.078(7) Uani 1 1 d .
O15 O 0.1802(15) 0.2224(17) 0.1858(11) 0.137(14) Uani 1 1 d .
O16 O 0.0935(8) 0.2127(8) 0.1310(8) 0.055(5) Uani 1 1 d .
O17 O 1.0257(8) 0.8414(8) 0.1643(7) 0.045(5) Uani 1 1 d .
O18 O 0.9794(8) 0.9266(6) 0.1334(6) 0.034(4) Uani 1 1 d .
O19 O 0.9767(7) 0.8400(7) 0.0833(6) 0.033(4) Uani 1 1 d .
O20 O 0.9185(9) 0.8481(8) 0.1604(8) 0.051(5) Uani 1 1 d .
O21 O 0.7121(8) 0.8443(6) 0.0970(7) 0.044(4) Uani 1 1 d .
O22 O 0.6954(9) 0.7636(8) 0.1519(7) 0.049(5) Uani 1 1 d .
O23 O 0.7880(7) 0.7735(6) 0.1052(6) 0.032(4) Uani 1 1 d .
O24 O 0.6962(7) 0.7495(7) 0.0624(6) 0.038(4) Uani 1 1 d .
O25 O 0.3298(9) 0.8257(10) 0.1659(7) 0.058(5) Uani 1 1 d .
O26 O 0.2254(9) 0.8377(8) 0.1616(7) 0.053(5) Uani 1 1 d .
O27 O 0.2634(10) 0.7563(8) 0.2054(6) 0.053(5) Uani 1 1 d .
O28 O 0.2730(9) 0.7612(7) 0.1151(6) 0.046(5) Uani 1 1 d .
Cl1 Cl 0.9069(3) 0.1428(2) 0.1337(2) 0.0307(13) Uani 1 1 d .
Cl2 Cl 0.6101(3) 0.1868(4) 0.1629(2) 0.057(2) Uani 1 1 d .
Cl3 Cl 0.3530(3) 0.1523(2) 0.0983(3) 0.0353(13) Uani 1 1 d .
Cl4 Cl 0.1563(3) 0.2003(2) 0.1377(3) 0.0414(15) Uani 1 1 d .
Cl5 Cl 0.9746(3) 0.8629(2) 0.1356(2) 0.0291(12) Uani 1 1 d .
Cl6 Cl 0.7230(3) 0.7843(2) 0.1039(2) 0.0308(13) Uani 1 1 d .
Cl7 Cl 0.2726(3) 0.7960(2) 0.1626(2) 0.0322(13) Uani 1 1 d .

loop_
_atom_site_aniso_label
_atom_site_aniso_U_11
_atom_site_aniso_U_22
_atom_site_aniso_U_33
_atom_site_aniso_U_23
_atom_site_aniso_U_13
_atom_site_aniso_U_12
Ag1 0.0163(7) 0.0120(7) 0.0509(10) -0.0025(8) -0.0031(7) 0.0002(6)
Ag2 0.0171(8) 0.0243(9) 0.0516(11) 0.0161(9) -0.0074(7) -0.0033(7)
Ag3 0.0126(7) 0.0427(10) 0.0228(8) -0.0015(7) -0.0009(6) 0.0040(7)
Ag4 0.0153(8) 0.0144(7) 0.0292(9) -0.0061(7) 0.0009(7) 0.0000(6)
Ag5 0.0167(7) 0.0120(7) 0.0319(9) 0.0025(7) 0.0000(6) 0.0021(6)
Ag6 0.0165(8) 0.0132(7) 0.0282(8) 0.0073(7) 0.0014(7) -0.0002(6)
Ag7 0.0143(7) 0.0210(8) 0.0242(8) -0.0004(6) 0.0006(7) 0.0007(6)
Ag8 0.0141(7) 0.0180(8) 0.0447(9) -0.0092(8) 0.0036(7) 0.0004(7)
C1B 0.048(16) 0.030(14) 0.049(16) -0.012(12) -0.008(13) 0.014(12)
C1C 0.08(2) 0.024(14) 0.08(2) 0.009(14) -0.037(19) -0.034(14)
C1D 0.07(2) 0.058(18) 0.038(16) 0.010(13) 0.002(14) 0.009(15)
C1E 0.052(18) 0.07(2) 0.042(17) -0.006(15) 0.003(14) -0.019(16)
C1F 0.046(16) 0.034(14) 0.038(15) 0.007(11) 0.003(12) 0.013(12)
C1H 0.056(18) 0.028(14) 0.07(2) -0.033(14) 0.007(15) 0.005(13)
C1I 0.038(14) 0.022(12) 0.038(14) 0.007(10) 0.014(12) -0.002(10)
C1J 0.034(14) 0.040(15) 0.038(15) 0.006(11) -0.006(11) -0.005(11)
C1K 0.053(17) 0.029(14) 0.043(15) 0.008(11) -0.004(13) 0.011(12)
C1O 0.033(15) 0.08(2) 0.050(18) 0.006(15) -0.001(13) 0.005(14)
C2B 0.027(13) 0.024(12) 0.056(17) -0.002(11) -0.007(12) -0.001(11)
C2C 0.07(2) 0.044(17) 0.057(18) 0.015(14) -0.043(16) -0.036(15)
C2D 0.027(13) 0.045(16) 0.047(16) 0.004(12) -0.007(12) 0.024(12)
C2E 0.058(19) 0.07(2) 0.07(2) -0.017(19) -0.005(15) -0.011(18)
C2F 0.042(14) 0.043(15) 0.036(14) -0.004(12) 0.012(12) 0.014(11)
C2G 0.026(13) 0.062(19) 0.043(16) -0.018(14) -0.012(12) -0.006(13)
C2H 0.021(13) 0.041(16) 0.062(19) -0.025(14) -0.009(12) 0.004(11)
C2I 0.043(15) 0.019(12) 0.047(15) 0.003(11) 0.022(13) -0.005(11)
C2J 0.060(17) 0.008(11) 0.045(16) 0.008(11) -0.005(13) 0.005(11)
C2K 0.015(11) 0.040(14) 0.031(13) 0.021(11) 0.001(9) 0.007(10)
C2L 0.043(15) 0.022(13) 0.038(14) 0.013(10) 0.009(12) 0.010(10)
C2M 0.019(11) 0.044(14) 0.028(13) -0.002(11) -0.002(9) 0.012(10)
C2N 0.028(14) 0.08(2) 0.040(15) -0.022(15) 0.003(12) -0.031(14)
C2P 0.040(14) 0.010(11) 0.041(14) 0.005(10) 0.015(11) -0.007(10)
C3A 0.034(13) 0.008(10) 0.068(18) -0.007(12) 0.021(14) 0.000(9)
C3B 0.026(13) 0.029(13) 0.046(15) 0.012(11) -0.003(11) 0.003(10)
C3C 0.068(19) 0.027(13) 0.029(14) 0.018(11) 0.012(13) 0.011(12)
C3D 0.026(12) 0.025(13) 0.048(15) 0.018(11) -0.013(11) -0.003(10)
C3E 0.06(2) 0.052(18) 0.043(16) 0.005(14) 0.001(15) -0.001(16)
C3F 0.045(14) 0.035(14) 0.022(11) 0.000(10) 0.018(10) 0.007(12)
C3G 0.052(16) 0.026(13) 0.026(13) -0.017(10) -0.005(12) -0.005(11)
C3H 0.025(12) 0.032(14) 0.023(12) -0.011(10) 0.005(10) -0.004(10)
C3J 0.035(14) 0.023(14) 0.059(18) 0.028(13) -0.015(12) 0.000(11)
C3K 0.010(10) 0.022(11) 0.023(11) 0.018(9) 0.010(8) 0.009(8)
C3M 0.042(14) 0.059(17) 0.007(10) 0.009(10) 0.003(9) 0.004(13)
C3O 0.042(15) 0.008(11) 0.09(2) -0.016(12) 0.017(15) -0.003(10)
C3P 0.027(12) 0.020(12) 0.042(15) -0.013(10) -0.002(11) 0.000(10)
C4B 0.028(13) 0.019(12) 0.050(16) 0.006(11) -0.007(12) -0.009(10)
C4C 0.031(13) 0.025(12) 0.029(13) 0.008(10) -0.012(10) -0.003(10)
C4G 0.009(10) 0.033(14) 0.046(15) -0.013(11) 0.005(10) 0.002(9)
C4J 0.027(12) 0.018(12) 0.037(14) -0.005(10) -0.011(10) -0.007(10)
C4N 0.037(15) 0.031(14) 0.047(16) 0.002(12) 0.004(12) -0.022(12)
C4P 0.040(14) 0.016(12) 0.035(14) -0.001(10) -0.010(12) 0.005(10)
C5C 0.023(12) 0.033(13) 0.027(13) 0.013(10) 0.007(11) -0.007(10)
C5D 0.019(12) 0.040(16) 0.050(16) -0.008(12) -0.010(11) -0.013(12)
C5G 0.010(10) 0.018(12) 0.048(15) 0.000(10) -0.006(10) -0.004(9)
C5I 0.005(10) 0.013(10) 0.044(14) 0.010(10) 0.007(10) 0.004(8)
C5M 0.011(10) 0.022(12) 0.034(13) 0.006(10) -0.007(9) -0.009(9)
C5P 0.008(11) 0.062(18) 0.046(16) 0.031(14) 0.004(11) 0.012(11)
N1A 0.019(10) 0.013(9) 0.047(13) 0.007(8) 0.005(8) 0.002(7)
N1B 0.011(9) 0.013(9) 0.070(15) -0.005(10) -0.009(10) 0.000(7)
N1C 0.016(9) 0.015(9) 0.035(11) 0.005(8) 0.002(8) -0.003(7)
N1E 0.018(9) 0.030(12) 0.051(12) -0.010(9) 0.008(9) -0.004(8)
N1G 0.016(9) 0.013(10) 0.047(12) 0.000(8) 0.009(9) 0.006(7)
N1I 0.007(8) 0.016(9) 0.048(12) 0.005(8) -0.003(8) -0.002(7)
N1J 0.029(10) 0.021(9) 0.018(10) 0.004(8) -0.001(8) 0.008(8)
N1L 0.010(8) 0.024(10) 0.037(11) -0.011(8) -0.003(8) 0.007(7)
N1M 0.017(8) 0.018(9) 0.033(10) -0.003(8) 0.001(7) -0.005(8)
N1O 0.028(11) 0.020(10) 0.065(15) -0.001(10) 0.008(10) -0.007(9)
N1P 0.021(9) 0.018(10) 0.039(12) -0.006(8) -0.003(9) -0.004(8)
N2A 0.023(10) 0.021(10) 0.032(11) 0.006(8) -0.002(8) -0.002(7)
N2B 0.021(10) 0.013(9) 0.067(14) 0.003(9) -0.001(10) 0.006(8)
N2C 0.038(12) 0.033(12) 0.059(15) 0.022(10) -0.001(11) -0.008(10)
N2D 0.045(13) 0.049(14) 0.039(13) 0.003(11) -0.005(10) 0.002(11)
N2E 0.060(14) 0.057(15) 0.018(10) 0.006(10) 0.009(10) 0.004(12)
N2F 0.030(10) 0.023(10) 0.025(10) 0.008(8) 0.007(8) 0.001(8)
N2G 0.020(10) 0.021(10) 0.032(11) -0.002(8) 0.007(8) -0.003(8)
N2H 0.037(11) 0.006(9) 0.058(14) -0.011(9) -0.011(11) 0.003(8)
N2I 0.019(9) 0.039(11) 0.028(10) -0.007(9) 0.010(9) 0.001(8)
N2J 0.037(11) 0.013(9) 0.032(11) -0.002(8) -0.011(10) -0.003(8)
N2K 0.045(12) 0.014(10) 0.047(13) 0.012(9) 0.006(10) 0.003(9)
N2L 0.034(11) 0.029(11) 0.024(10) 0.005(8) -0.006(9) -0.004(9)
N2M 0.023(10) 0.031(10) 0.025(10) 0.002(8) 0.006(8) 0.004(8)
N2N 0.042(12) 0.060(15) 0.038(11) 0.006(12) 0.000(9) -0.019(12)
N2O 0.044(13) 0.057(15) 0.030(12) -0.012(10) -0.004(10) -0.012(11)
N2P 0.026(10) 0.014(9) 0.037(11) 0.010(8) 0.011(9) 0.000(7)
N3A 0.038(13) 0.032(11) 0.047(13) -0.004(10) -0.012(10) -0.013(9)
N3B 0.022(11) 0.026(11) 0.062(15) 0.015(10) -0.002(10) 0.008(8)
N3C 0.047(12) 0.018(10) 0.040(12) 0.012(9) 0.001(10) -0.009(9)
N3D 0.033(11) 0.010(9) 0.077(16) 0.013(9) -0.024(11) -0.007(8)
N3E 0.037(12) 0.053(14) 0.038(13) 0.004(10) 0.002(10) -0.008(11)
N3F 0.042(12) 0.040(12) 0.033(12) 0.007(9) 0.006(9) 0.003(10)
N3G 0.047(13) 0.026(11) 0.042(12) -0.011(9) 0.010(10) -0.016(10)
N3H 0.007(8) 0.027(10) 0.034(10) -0.001(8) -0.002(7) -0.002(7)
N3I 0.029(10) 0.021(10) 0.027(10) -0.010(8) -0.002(8) -0.002(8)
N3J 0.030(12) 0.029(12) 0.056(14) 0.008(10) -0.010(10) 0.002(9)
N3K 0.025(10) 0.026(10) 0.033(10) 0.011(8) 0.010(8) 0.000(8)
N3L 0.031(10) 0.025(10) 0.035(11) -0.004(8) -0.005(9) -0.006(8)
N3M 0.028(11) 0.037(11) 0.027(10) 0.011(9) 0.005(8) 0.024(9)
N3N 0.037(12) 0.034(12) 0.030(11) -0.012(9) 0.011(9) -0.009(9)
N3O 0.045(12) 0.020(10) 0.033(11) 0.004(8) 0.001(9) 0.007(9)
N3P 0.052(13) 0.020(11) 0.035(11) -0.005(9) 0.019(10) -0.012(9)
O1 0.039(11) 0.043(11) 0.086(16) 0.001(10) -0.009(11) -0.011(9)
O1A 0.033(9) 0.019(8) 0.032(9) -0.005(7) -0.007(7) -0.005(7)
O1B 0.035(9) 0.022(8) 0.045(10) 0.011(7) 0.017(8) 0.010(7)
O1C 0.031(9) 0.031(9) 0.042(11) 0.007(8) -0.002(9) -0.012(7)
O1D 0.050(10) 0.036(10) 0.051(10) 0.011(8) 0.000(8) 0.026(10)
O1E 0.039(10) 0.052(11) 0.030(9) 0.006(8) -0.003(8) 0.006(8)
O1F 0.039(9) 0.027(9) 0.034(9) 0.005(7) 0.004(8) -0.004(7)
O1G 0.045(9) 0.015(9) 0.029(8) -0.010(6) 0.004(7) -0.009(7)
O1H 0.029(9) 0.020(8) 0.047(11) 0.005(7) 0.003(7) 0.005(7)
O1I 0.033(9) 0.035(9) 0.033(10) -0.003(8) 0.000(8) 0.010(7)
O1J 0.036(9) 0.027(9) 0.032(9) 0.012(7) 0.005(8) 0.016(7)
O1K 0.026(8) 0.028(9) 0.036(10) -0.004(7) 0.002(7) 0.002(7)
O1L 0.057(11) 0.007(7) 0.046(10) 0.011(7) -0.010(8) -0.006(7)
O1M 0.030(8) 0.010(7) 0.034(9) -0.005(6) -0.010(7) -0.001(6)
O1N 0.051(11) 0.025(9) 0.039(10) -0.005(7) -0.005(8) -0.008(8)
O1O 0.059(10) 0.031(9) 0.018(8) -0.001(7) 0.004(7) 0.025(9)
O1P 0.024(8) 0.024(8) 0.034(9) 0.001(7) -0.002(8) -0.002(6)
O2 0.070(12) 0.014(8) 0.048(11) -0.003(7) 0.015(9) -0.010(8)
O3 0.045(11) 0.036(10) 0.068(13) -0.006(9) 0.019(10) -0.008(8)
O4 0.097(16) 0.024(9) 0.033(10) 0.010(7) -0.013(10) -0.025(9)
O7 0.091(15) 0.051(12) 0.025(9) 0.014(8) -0.018(9) -0.008(11)
O8 0.025(9) 0.032(9) 0.056(12) 0.000(8) -0.006(8) 0.002(7)
O9 0.052(11) 0.042(10) 0.037(10) 0.005(8) -0.009(9) -0.004(8)
O10 0.053(12) 0.034(10) 0.062(13) -0.014(8) 0.005(9) -0.017(9)
O11 0.054(12) 0.056(12) 0.050(12) 0.006(9) -0.016(10) 0.001(10)
O12 0.101(17) 0.033(10) 0.051(12) -0.019(9) 0.007(12) 0.004(11)
O13 0.089(18) 0.023(11) 0.19(3) -0.011(14) -0.054(19) -0.008(11)
O14 0.057(13) 0.059(13) 0.12(2) 0.041(14) 0.043(14) 0.016(11)
O15 0.14(3) 0.21(4) 0.063(18) -0.06(2) -0.025(18) -0.07(3)
O16 0.045(12) 0.051(12) 0.070(14) -0.016(10) -0.002(10) -0.004(9)
O17 0.043(10) 0.053(12) 0.040(10) 0.008(9) 0.008(8) 0.032(9)
O18 0.049(10) 0.022(8) 0.031(9) -0.004(7) -0.007(8) -0.005(7)
O19 0.049(10) 0.030(9) 0.020(8) -0.007(7) 0.000(7) -0.005(7)
O20 0.050(11) 0.037(10) 0.066(13) -0.022(9) 0.020(10) 0.005(9)
O21 0.057(11) 0.021(8) 0.055(11) -0.004(8) -0.002(10) 0.014(8)
O22 0.067(13) 0.048(11) 0.033(10) -0.005(8) 0.014(9) -0.020(9)
O23 0.021(8) 0.029(8) 0.047(10) 0.012(7) 0.009(7) 0.000(7)
O24 0.041(10) 0.039(10) 0.034(9) -0.007(7) -0.013(8) -0.010(8)
O25 0.048(12) 0.092(16) 0.034(11) -0.004(10) -0.001(9) -0.017(11)
O26 0.060(13) 0.048(12) 0.051(12) -0.001(9) -0.001(10) 0.025(10)
O27 0.092(15) 0.038(10) 0.028(10) 0.004(8) 0.009(10) -0.004(10)
O28 0.077(14) 0.040(10) 0.021(9) -0.021(7) 0.000(8) -0.004(9)
Cl1 0.032(3) 0.020(3) 0.040(3) 0.002(2) -0.002(3) -0.002(2)
Cl2 0.044(4) 0.101(6) 0.025(3) 0.013(3) -0.004(3) 0.017(4)
Cl3 0.036(3) 0.028(3) 0.041(3) -0.006(3) -0.006(3) 0.004(2)
Cl4 0.046(4) 0.023(3) 0.055(4) 0.001(3) -0.009(3) -0.010(3)
Cl5 0.034(3) 0.022(3) 0.031(3) 0.000(2) -0.002(2) 0.002(2)
Cl6 0.034(3) 0.020(3) 0.038(3) 0.003(2) 0.004(3) -0.001(2)
Cl7 0.040(3) 0.020(3) 0.037(3) -0.004(2) 0.002(3) 0.001(2)

loop_
_atom_type_symbol
_atom_type_description
_atom_type_scat_dispersion_real
_atom_type_scat_dispersion_imag
_atom_type_scat_source
C C 0.0033 0.0016 'International Tables Vol C Tables 4.2.6.8 and 6.1.1.4'
H H 0.0000 0.0000 'International Tables Vol C Tables 4.2.6.8 and 6.1.1.4'
N N 0.0061 0.0033 'International Tables Vol C Tables 4.2.6.8 and 6.1.1.4'
O O 0.0106 0.0060 'International Tables Vol C Tables 4.2.6.8 and 6.1.1.4'
Ag Ag -0.8971 1.1015 'International Tables Vol C Tables 4.2.6.8 and 6.1.1.4'
Cl Cl 0.1484 0.1585 'International Tables Vol C Tables 4.2.6.8 and 6.1.1.4'

loop_
_geom_angle_atom_site_label_1
_geom_angle_atom_site_label_2
_geom_angle_atom_site_label_3
_geom_angle
_geom_angle_site_symmetry_3
Ag2 Ag1 Ag8 165.72(9) 1_655
N1A Ag1 Ag2 93.5(5) .
N1A Ag1 Ag8 82.2(5) 1_655
N1A Ag1 N1B 169.2(8) .
N1B Ag1 Ag2 84.4(4) .
N1B Ag1 Ag8 97.4(4) 1_655
Ag3 Ag2 Ag1 171.32(9) .
N1C Ag2 Ag1 93.5(4) .
N1C Ag2 Ag3 86.8(4) .
N1D Ag2 Ag1 85.5(5) .
N1D Ag2 Ag3 92.3(5) .
N1D Ag2 N1C 167.7(7) .
Ag4 Ag3 Ag2 154.37(8) .
N1E Ag3 Ag2 84.7(5) .
N1E Ag3 Ag4 88.6(5) .
N1E Ag3 N1F 170.0(7) .
N1F Ag3 Ag2 92.1(4) .
N1F Ag3 Ag4 90.3(4) .
Ag3 Ag4 Ag5 138.00(7) .
N1G Ag4 Ag3 95.8(4) .
N1G Ag4 Ag5 87.8(4) .
N1H Ag4 Ag3 81.5(5) .
N1H Ag4 Ag5 93.9(5) .
N1H Ag4 N1G 177.2(7) .
Ag6 Ag5 Ag4 129.31(7) .
N1I Ag5 Ag4 83.9(4) .
N1I Ag5 Ag6 96.3(4) .
N1I Ag5 N1J 177.3(7) .
N1J Ag5 Ag4 97.4(5) .
N1J Ag5 Ag6 84.7(5) .
Ag5 Ag6 Ag7 130.54(7) .
N1K Ag6 Ag5 95.1(4) .
N1K Ag6 Ag7 81.2(4) .
N1L Ag6 Ag5 86.1(4) .
N1L Ag6 Ag7 98.3(4) .
N1L Ag6 N1K 178.7(6) .
Ag8 Ag7 Ag6 141.17(7) .
N1M Ag7 Ag6 87.5(4) .
N1M Ag7 Ag8 96.1(4) .
N1M Ag7 N1N 175.1(6) .
N1N Ag7 Ag6 93.8(4) .
N1N Ag7 Ag8 79.9(4) .
Ag7 Ag8 Ag1 149.77(8) 1_455
N1O Ag8 Ag1 84.4(5) 1_455
N1O Ag8 Ag7 85.5(5) .
N1P Ag8 Ag1 88.2(5) 1_455
N1P Ag8 Ag7 93.0(5) .
N1P Ag8 N1O 162.2(8) .
C3A C2A N2A 124(2) .
C3B C2B N2B 121(2) .
N2C C2C C3C 120(2) .
C3D C2D N2D 124(3) .
C3E C2E N2E 128(3) .
C3F C2F N2F 122(2) .
C3G C2G N2G 122(2) .
N2H C2H C3H 122(2) .
C3I C2I N2I 119(2) .
C3J C2J N2J 121(2) .
C3K C2K N2K 122.5(19) .
C3L C2L N2L 120(2) .
C3M C2M N2M 119(2) .
C3N C2N N2N 123(3) .
C3O C2O N2O 124(2) .
C3P C2P N2P 121(2) .
C2A C3A C4A 117(2) .
C2B C3B C4B 121(2) .
C4C C3C C2C 117(2) .
C2D C3D C4D 114(2) .
C2E C3E C4E 116(3) .
C2F C3F C4F 118(2) .
C2G C3G C4G 118(2) .
C2H C3H C4H 119(2) .
C2I C3I C4I 118(2) .
C4J C3J C2J 116(2) .
C2K C3K C4K 117.5(19) .
C2L C3L C4L 118(2) .
C2M C3M C4M 120(2) .
C2N C3N C4N 118(2) .
C2O C3O C4O 119(2) .
C2P C3P C4P 115(2) .
N1A C4A C3A 120(2) .
N3A C4A C3A 122(2) .
N3A C4A N1A 118(2) .
N1B C4B C3B 115(2) .
N3B C4B C3B 122(2) .
N3B C4B N1B 123(2) .
N1C C4C C3C 121(2) .
N3C C4C C3C 119(2) .
N3C C4C N1C 120.1(19) .
N1D C4D C3D 124(2) .
N1D C4D N3D 118(2) .
N3D C4D C3D 118(2) .
N1E C4E C3E 119(3) .
N3E C4E C3E 126(3) .
N3E C4E N1E 115(3) .
N1F C4F C3F 121(2) .
N3F C4F C3F 119(2) .
N3F C4F N1F 120(2) .
N1G C4G C3G 121(2) .
N3G C4G C3G 120(2) .
N3G C4G N1G 119(2) .
C3H C4H N1H 119(2) .
N3H C4H C3H 124(2) .
N3H C4H N1H 117.8(19) .
C3I C4I N3I 121(2) .
N1I C4I C3I 126(2) .
N1I C4I N3I 113.4(18) .
C3J C4J N1J 125(2) .
C3J C4J N3J 120(2) .
N1J C4J N3J 115.7(19) .
N1K C4K C3K 118.7(19) .
N3K C4K C3K 120.3(19) .
N3K C4K N1K 121(2) .
N1L C4L C3L 122(2) .
N1L C4L N3L 117.9(19) .
N3L C4L C3L 120.3(19) .
N1M C4M C3M 120.3(19) .
N3M C4M C3M 121(2) .
N3M C4M N1M 118.4(18) .
N1N C4N C3N 118(2) .
N3N C4N C3N 118(2) .
N3N C4N N1N 124(2) .
N1O C4O C3O 117(2) .
N3O C4O C3O 124(2) .
N3O C4O N1O 120(2) .
N1P C4P C3P 125(2) .
N1P C4P N3P 117.0(19) .
N3P C4P C3P 118(2) .
N2A C5A N1A 118(2) .
O1A C5A N1A 120(2) .
O1A C5A N2A 121(2) .
N2B C5B N1B 117(2) .
O1B C5B N1B 120(2) .
O1B C5B N2B 122(2) .
N1C C5C N2C 117(2) .
O1C C5C N1C 123(2) .
O1C C5C N2C 120(2) .
N1D C5D N2D 115(2) .
O1D C5D N1D 126(2) .
O1D C5D N2D 119(2) .
N2E C5E N1E 118(2) .
O1E C5E N1E 124(2) .
O1E C5E N2E 118(2) .
N1F C5F N2F 120.9(17) .
O1F C5F N1F 122.0(17) .
O1F C5F N2F 117.1(17) .
N2G C5G N1G 116.5(17) .
O1G C5G N1G 122(2) .
O1G C5G N2G 121(2) .
N1H C5H N2H 119.5(19) .
O1H C5H N1H 122(2) .
O1H C5H N2H 118.4(19) .
N1I C5I N2I 120.1(19) .
O1I C5I N1I 124.2(18) .
O1I C5I N2I 115.7(19) .
N1J C5J N2J 119(2) .
O1J C5J N1J 122(2) .
O1J C5J N2J 118(2) .
N1K C5K N2K 116.7(18) .
O1K C5K N1K 124.5(19) .
O1K C5K N2K 118.7(19) .
N1L C5L N2L 118(2) .
O1L C5L N1L 123(2) .
O1L C5L N2L 118(2) .
N1M C5M N2M 119.6(18) .
O1M C5M N1M 124(2) .
O1M C5M N2M 116.1(19) .
N1N C5N N2N 116(2) .
O1N C5N N1N 125(2) .
O1N C5N N2N 119(2) .
N1O C5O N2O 117(2) .
O1O C5O N1O 121(2) .
O1O C5O N2O 122(2) .
N2P C5P N1P 120(2) .
O1P C5P N1P 122(2) .
O1P C5P N2P 118(2) .
C4A N1A Ag1 126.1(15) .
C4A N1A C5A 120.1(18) .
C5A N1A Ag1 113.8(14) .
C4B N1B Ag1 123.6(16) .
C4B N1B C5B 123.7(19) .
C5B N1B Ag1 112.6(15) .
C4C N1C Ag2 125.0(14) .
C4C N1C C5C 122.8(18) .
C5C N1C Ag2 111.6(14) .
C4D N1D Ag2 130.7(15) .
C4D N1D C5D 120.5(19) .
C5D N1D Ag2 108.8(14) .
C4E N1E Ag3 130.2(18) .
C4E N1E C5E 121(2) .
C5E N1E Ag3 108.6(14) .
C4F N1F Ag3 126.8(14) .
C5F N1F Ag3 113.3(12) .
C5F N1F C4F 119.9(17) .
C4G N1G Ag4 127.0(16) .
C4G N1G C5G 122(2) .
C5G N1G Ag4 111.2(13) .
C4H N1H Ag4 127.0(14) .
C5H N1H Ag4 113.4(14) .
C5H N1H C4H 119.3(19) .
C4I N1I Ag5 131.2(15) .
C4I N1I C5I 117.7(17) .
C5I N1I Ag5 110.7(14) .
C4J N1J Ag5 128.1(14) .
C5J N1J Ag5 113.5(14) .
C5J N1J C4J 118.3(18) .
C4K N1K Ag6 123.6(14) .
C5K N1K Ag6 112.3(13) .
C5K N1K C4K 123.8(18) .
C4L N1L Ag6 128.1(15) .
C4L N1L C5L 120.8(19) .
C5L N1L Ag6 111.0(14) .
C4M N1M Ag7 125.1(13) .
C5M N1M Ag7 114.2(14) .
C5M N1M C4M 120.4(17) .
C4N N1N Ag7 124.5(15) .
C5N N1N Ag7 111.2(14) .
C5N N1N C4N 124.1(19) .
C4O N1O Ag8 127.2(17) .
C5O N1O Ag8 109.4(15) .
C5O N1O C4O 123(2) .
C4P N1P Ag8 128.7(15) .
C4P N1P C5P 118(2) .
C5P N1P Ag8 112.6(16) .
C2A N2A C1A 122(2) .
C2A N2A C5A 120(2) .
C5A N2A C1A 117.8(19) .
C2B N2B C1B 124.2(19) .
C5B N2B C1B 114(2) .
C5B N2B C2B 122(2) .
C2C N2C C1C 120(2) .
C2C N2C C5C 123(2) .
C5C N2C C1C 117(2) .
C2D N2D C1D 123(2) .
C2D N2D C5D 122(2) .
C5D N2D C1D 114(2) .
C1E N2E C5E 119(2) .
C2E N2E C1E 123(2) .
C2E N2E C5E 118(2) .
C2F N2F C1F 122(2) .
C2F N2F C5F 118.7(18) .
C5F N2F C1F 119.4(18) .
C2G N2G C1G 123(2) .
C2G N2G C5G 121(2) .
C5G N2G C1G 115.6(18) .
C2H N2H C1H 122(2) .
C2H N2H C5H 121.6(19) .
C5H N2H C1H 116(2) .
C2I N2I C1I 121.4(18) .
C2I N2I C5I 119.0(19) .
C5I N2I C1I 119.4(18) .
C2J N2J C1J 121.2(18) .
C2J N2J C5J 120(2) .
C5J N2J C1J 118.3(19) .
C2K N2K C1K 123.7(19) .
C2K N2K C5K 120.5(18) .
C5K N2K C1K 115.5(19) .
C2L N2L C1L 121.4(19) .
C2L N2L C5L 120.7(19) .
C5L N2L C1L 117.8(19) .
C2M N2M C1M 119.5(18) .
C2M N2M C5M 120.4(18) .
C5M N2M C1M 120.1(18) .
C2N N2N C1N 122(2) .
C2N N2N C5N 121(2) .
C5N N2N C1N 116(2) .
C2O N2O C1O 125(2) .
C2O N2O C5O 120(2) .
C5O N2O C1O 115(2) .
C2P N2P C1P 120.3(18) .
C2P N2P C5P 121.0(18) .
C5P N2P C1P 118.5(19) .
O1 Cl1 O2 108.9(11) .
O1 Cl1 O4 107.7(12) .
O2 Cl1 O4 108.2(10) .
O3 Cl1 O1 112.3(12) .
O3 Cl1 O2 110.1(11) .
O3 Cl1 O4 109.6(12) .
O6 Cl2 O5 94(2) .
O6 Cl2 O7 117.8(19) .
O6 Cl2 O8 120.2(18) .
O7 Cl2 O5 109.2(18) .
O8 Cl2 O5 100.0(17) .
O8 Cl2 O7 111.2(12) .
O9 Cl3 O10 111.4(11) .
O9 Cl3 O11 108.6(12) .
O9 Cl3 O12 109.9(13) .
O10 Cl3 O11 107.7(12) .
O10 Cl3 O12 112.0(12) .
O12 Cl3 O11 107.0(12) .
O13 Cl4 O15 112(2) .
O13 Cl4 O16 110.8(13) .
O14 Cl4 O13 108.2(17) .
O14 Cl4 O15 105.8(18) .
O14 Cl4 O16 107.1(13) .
O16 Cl4 O15 112.8(18) .
O17 Cl5 O18 107.7(11) .
O17 Cl5 O19 110.1(10) .
O18 Cl5 O19 108.5(9) .
O20 Cl5 O17 110.6(12) .
O20 Cl5 O18 108.4(10) .
O20 Cl5 O19 111.5(11) .
O21 Cl6 O22 110.6(11) .
O21 Cl6 O23 109.7(10) .
O21 Cl6 O24 111.3(11) .
O23 Cl6 O22 109.4(11) .
O23 Cl6 O24 108.7(10) .
O24 Cl6 O22 107.0(10) .
O25 Cl7 O27 111.8(12) .
O25 Cl7 O28 107.5(12) .
O26 Cl7 O25 109.1(13) .
O26 Cl7 O27 109.6(12) .
O26 Cl7 O28 110.6(12) .
O27 Cl7 O28 108.3(10) .

loop_
_geom_bond_atom_site_label_1
_geom_bond_atom_site_label_2
_geom_bond_distance
_geom_bond_site_symmetry_2
Ag1 Ag2 2.969(2) .
Ag1 Ag8 3.003(2) 1_655
Ag1 N1A 2.148(16) .
Ag1 N1B 2.178(16) .
Ag2 Ag3 2.908(2) .
Ag2 N1C 2.143(17) .
Ag2 N1D 2.131(17) .
Ag3 Ag4 2.899(2) .
Ag3 N1E 2.15(2) .
Ag3 N1F 2.166(15) .
Ag4 Ag5 2.940(2) .
Ag4 N1G 2.178(19) .
Ag4 N1H 2.132(18) .
Ag5 Ag6 2.911(2) .
Ag5 N1I 2.177(16) .
Ag5 N1J 2.189(17) .
Ag6 Ag7 2.923(2) .
Ag6 N1K 2.170(17) .
Ag6 N1L 2.169(19) .
Ag7 Ag8 2.904(2) .
Ag7 N1M 2.180(17) .
Ag7 N1N 2.186(16) .
Ag8 N1O 2.18(2) .
Ag8 N1P 2.142(17) .
C1A N2A 1.49(3) .
C1B N2B 1.47(3) .
C1C N2C 1.50(3) .
C1D N2D 1.53(3) .
C1E N2E 1.40(4) .
C1F N2F 1.46(3) .
C1G N2G 1.49(3) .
C1H N2H 1.50(3) .
C1I N2I 1.48(3) .
C1J N2J 1.49(3) .
C1K N2K 1.48(3) .
C1L N2L 1.51(3) .
C1M N2M 1.46(3) .
C1N N2N 1.55(4) .
C1O N2O 1.46(3) .
C1P N2P 1.46(3) .
C2A C3A 1.33(4) .
C2A N2A 1.36(3) .
C2B C3B 1.31(3) .
C2B N2B 1.36(3) .
C2C C3C 1.42(4) .
C2C N2C 1.34(3) .
C2D C3D 1.32(3) .
C2D N2D 1.32(3) .
C2E C3E 1.30(4) .
C2E N2E 1.34(4) .
C2F C3F 1.32(3) .
C2F N2F 1.38(3) .
C2G C3G 1.33(4) .
C2G N2G 1.37(3) .
C2H C3H 1.35(3) .
C2H N2H 1.30(3) .
C2I C3I 1.35(3) .
C2I N2I 1.40(3) .
C2J C3J 1.36(4) .
C2J N2J 1.36(3) .
C2K C3K 1.35(3) .
C2K N2K 1.37(3) .
C2L C3L 1.34(3) .
C2L N2L 1.37(3) .
C2M C3M 1.32(3) .
C2M N2M 1.40(3) .
C2N C3N 1.33(4) .
C2N N2N 1.32(3) .
C2O C3O 1.29(4) .
C2O N2O 1.34(3) .
C2P C3P 1.35(3) .
C2P N2P 1.37(3) .
C3A C4A 1.41(3) .
C3B C4B 1.43(3) .
C3C C4C 1.40(3) .
C3D C4D 1.47(3) .
C3E C4E 1.48(4) .
C3F C4F 1.45(3) .
C3G C4G 1.46(3) .
C3H C4H 1.43(3) .
C3I C4I 1.37(3) .
C3J C4J 1.35(3) .
C3K C4K 1.43(3) .
C3L C4L 1.43(3) .
C3M C4M 1.42(3) .
C3N C4N 1.46(4) .
C3O C4O 1.41(3) .
C3P C4P 1.42(3) .
C4A N1A 1.39(3) .
C4A N3A 1.31(3) .
C4B N1B 1.37(3) .
C4B N3B 1.28(3) .
C4C N1C 1.35(3) .
C4C N3C 1.31(3) .
C4D N1D 1.30(3) .
C4D N3D 1.32(3) .
C4E N1E 1.33(4) .
C4E N3E 1.25(4) .
C4F N1F 1.37(3) .
C4F N3F 1.29(3) .
C4G N1G 1.31(3) .
C4G N3G 1.32(3) .
C4H N1H 1.43(3) .
C4H N3H 1.28(3) .
C4I N1I 1.30(3) .
C4I N3I 1.41(3) .
C4J N1J 1.35(3) .
C4J N3J 1.38(3) .
C4K N1K 1.39(3) .
C4K N3K 1.28(3) .
C4L N1L 1.32(3) .
C4L N3L 1.34(3) .
C4M N1M 1.39(3) .
C4M N3M 1.35(3) .
C4N N1N 1.36(3) .
C4N N3N 1.26(3) .
C4O N1O 1.38(3) .
C4O N3O 1.34(3) .
C4P N1P 1.33(3) .
C4P N3P 1.38(3) .
C5A N1A 1.39(3) .
C5A N2A 1.36(3) .
C5A O1A 1.21(3) .
C5B N1B 1.39(3) .
C5B N2B 1.35(3) .
C5B O1B 1.23(3) .
C5C N1C 1.38(3) .
C5C N2C 1.39(3) .
C5C O1C 1.21(3) .
C5D N1D 1.42(3) .
C5D N2D 1.44(3) .
C5D O1D 1.19(3) .
C5E N1E 1.43(3) .
C5E N2E 1.42(3) .
C5E O1E 1.22(3) .
C5F N1F 1.31(3) .
C5F N2F 1.41(3) .
C5F O1F 1.28(2) .
C5G N1G 1.43(3) .
C5G N2G 1.40(3) .
C5G O1G 1.21(2) .
C5H N1H 1.34(3) .
C5H N2H 1.43(3) .
C5H O1H 1.23(3) .
C5I N1I 1.36(3) .
C5I N2I 1.41(3) .
C5I O1I 1.28(3) .
C5J N1J 1.33(3) .
C5J N2J 1.39(3) .
C5J O1J 1.23(3) .
C5K N1K 1.34(3) .
C5K N2K 1.43(3) .
C5K O1K 1.16(2) .
C5L N1L 1.36(3) .
C5L N2L 1.40(3) .
C5L O1L 1.25(3) .
C5M N1M 1.32(3) .
C5M N2M 1.43(3) .
C5M O1M 1.23(2) .
C5N N1N 1.35(3) .
C5N N2N 1.42(3) .
C5N O1N 1.21(3) .
C5O N1O 1.35(3) .
C5O N2O 1.38(3) .
C5O O1O 1.23(3) .
C5P N1P 1.37(3) .
C5P N2P 1.37(3) .
C5P O1P 1.22(3) .
O1 Cl1 1.441(19) .
O2 Cl1 1.453(16) .
O3 Cl1 1.421(19) .
O4 Cl1 1.464(17) .
O5 Cl2 1.62(4) .
O6 Cl2 1.30(4) .
O7 Cl2 1.469(18) .
O8 Cl2 1.370(17) .
O9 Cl3 1.396(18) .
O10 Cl3 1.410(18) .
O11 Cl3 1.485(19) .
O12 Cl3 1.428(19) .
O13 Cl4 1.41(2) .
O14 Cl4 1.38(2) .
O15 Cl4 1.45(2) .
O16 Cl4 1.42(2) .
O17 Cl5 1.437(17) .
O18 Cl5 1.461(16) .
O19 Cl5 1.466(16) .
O20 Cl5 1.434(19) .
O21 Cl6 1.405(16) .
O22 Cl6 1.473(18) .
O23 Cl6 1.448(15) .
O24 Cl6 1.470(16) .
O25 Cl7 1.43(2) .
O26 Cl7 1.407(18) .
O27 Cl7 1.455(18) .
O28 Cl7 1.476(16) .

loop_
_smtbx_masks_void_nr
_smtbx_masks_void_average_x
_smtbx_masks_void_average_y
_smtbx_masks_void_average_z
_smtbx_masks_void_volume
_smtbx_masks_void_count_electrons
1 -0.030 0.158 0.624 136.9 48.8
2 0.030 0.658 0.876 136.9 49.2
3 0.099 0.048 0.185 46.8 20.8
4 0.172 0.315 0.261 10.2 2.4
5 0.238 0.744 0.496 21.0 6.1
6 0.262 0.256 -0.004 21.0 6.1
7 0.328 0.685 0.761 10.2 2.4
8 0.401 -0.048 0.685 46.8 20.7
9 0.470 0.342 0.376 136.9 48.6
10 0.530 0.842 0.124 136.9 48.5
11 0.599 0.452 0.815 46.8 21.1
12 0.672 0.185 0.739 10.2 2.4
13 0.738 0.756 0.504 21.0 6.1
14 0.762 0.244 0.004 21.0 6.1
15 0.828 0.815 0.239 10.2 2.4
16 0.901 0.548 0.315 46.8 21.1
